data_2300766
loop_
_publ_author_name
'Gurung, Kshitij'
'Uran, Erik'
'Motaln, Klemen'
'Br\'azda, Petr'
'Radan, Kristian'
'Lozin\<sek, Matic'
'Palatinus, Luk\'a\<s'

_publ_section_title
;
 A simple cryotransfer method for 3D electron diffraction measurements of
 highly sensitive samples
;
_journal_issue 3
_journal_name_full 'Journal of Applied Crystallography'
_journal_page_first 1079
_journal_page_last 1084
_journal_paper_doi 10.1107/S1600576725002456
_journal_volume 58
_journal_year 2025
_chemical_formula_sum 'F2 Xe'
_chemical_formula_weight 169.2
_space_group_IT_number 139
_space_group_name_Hall '-I 4 2'
_space_group_name_H-M_alt 'I 4/m m m'
_symmetry_cell_setting tetragonal
_symmetry_Int_Tables_number 139
_symmetry_space_group_name_Hall '-I 4 2'
_symmetry_space_group_name_H-M 'I 4/m m m'
_cell_angle_alpha 90
_cell_angle_beta 90
_cell_angle_gamma 90
_cell_formula_units_Z 2
_cell_length_a 4.2249(10)
_cell_length_b 4.2249(10)
_cell_length_c 6.9526(18)
_cell_measurement_reflns_used 1497
_cell_measurement_temperature 100
_cell_measurement_theta_max 1.006
_cell_measurement_theta_min 0.191
_cell_volume 124.10(5)
_computing_cell_refinement PETS2
_computing_data_collection
;
RATS - an in-house software for data collection
;
_computing_data_reduction PETS2
_computing_structure_refinement Jana2020
_computing_structure_solution Superflip
_diffrn_ambient_temperature 100
_diffrn_detector 'ASI Cheetah'
_diffrn_measured_fraction_theta_full 1
_diffrn_measured_fraction_theta_max 1
_diffrn_measurement_device 'TEM FEI Tecnai G2 20'
_diffrn_measurement_method 'continuous rotation 3D ED'
_diffrn_measurement_specimen_support 'holey carbon grid'
_diffrn_radiation_probe electron
_diffrn_radiation_source 'Lab6 cathode'
_diffrn_radiation_type 'electrons 200 keV'
_diffrn_radiation_wavelength 0.0251
_diffrn_reflns_limit_h_max 5
_diffrn_reflns_limit_h_min -5
_diffrn_reflns_limit_k_max 5
_diffrn_reflns_limit_k_min -5
_diffrn_reflns_limit_l_max 9
_diffrn_reflns_limit_l_min -9
_diffrn_reflns_number 1064
_diffrn_reflns_reduction_process
;
data collection geometry: continuous rotation
dstarmax:  1.400
RC width:  0.00207
mosaicity:  0.190
tilt axis position:    0.438
reflection size:    8.000
Virtual frame settings: number of merged frames:  9
                        step between frames:      6
                        intensity integration: integrate intensity on all frames
;
_diffrn_reflns_theta_full 1.01
_diffrn_reflns_theta_max 1.01
_diffrn_reflns_theta_min 0.2
_exptl_absorpt_coefficient_mu 0
_exptl_absorpt_correction_type none
_exptl_crystal_colour white
_exptl_crystal_density_diffrn 4.5286
_exptl_crystal_description 'agglomerated irregular-shaped crystals'
_exptl_crystal_F_000 28.792
_exptl_crystal_size_max 0.00100
_exptl_crystal_size_mid 0.00080
_exptl_crystal_size_min 0.00050
_refine_diff_density_max 0.59
_refine_diff_density_min -0.18
_refine_ls_extinction_method none
_refine_ls_goodness_of_fit_gt 3.4350
_refine_ls_goodness_of_fit_ref 3.4350
_refine_ls_number_constraints 0
_refine_ls_number_parameters 44
_refine_ls_number_reflns 434
_refine_ls_number_restraints 0
_refine_ls_R_factor_all 0.1230
_refine_ls_R_factor_gt 0.1230
_refine_ls_shift/su_max 0.0450
_refine_ls_shift/su_mean 0.0301
_refine_ls_structure_factor_coef F
_refine_ls_weighting_details 'calc w=1/[\s^2^(Fo)+(0.03P)^2^+0.0000P] where P=(Fo+2Fc)/3'
_refine_ls_weighting_scheme sigma
_refine_ls_wR_factor_gt 0.1585
_refine_ls_wR_factor_ref 0.1585
_reflns_number_gt 434
_reflns_number_total 434
_reflns_threshold_expression I>3\s(I)
_publcif_datablock.id {9ecefc10-6e5a-4383-bc83-0049fdc41a70}

_publcif_info_exptl_table_max_cols 4
_publcif_info_exptl_table_use_headnotes n
_cod_data_source_file nb5398.cif
_cod_data_source_block I
_cod_depositor_comments 'Adding full bibliography for 2300766--2300768.cif.'
_cod_database_code 2300766
_diffrn_reflns_av_suneti_over_neti 0.0261

loop_
_space_group_symop_id
_space_group_symop_operation_xyz
1 x,y,z
2 -x,-y,z
3 -y,x,z
4 y,-x,z
5 -x,y,-z
6 x,-y,-z
7 y,x,-z
8 -y,-x,-z
9 -x,-y,-z
10 x,y,-z
11 y,-x,-z
12 -y,x,-z
13 x,-y,z
14 -x,y,z
15 -y,-x,z
16 y,x,z
17 x+1/2,y+1/2,z+1/2
18 -x+1/2,-y+1/2,z+1/2
19 -y+1/2,x+1/2,z+1/2
20 y+1/2,-x+1/2,z+1/2
21 -x+1/2,y+1/2,-z+1/2
22 x+1/2,-y+1/2,-z+1/2
23 y+1/2,x+1/2,-z+1/2
24 -y+1/2,-x+1/2,-z+1/2
25 -x+1/2,-y+1/2,-z+1/2
26 x+1/2,y+1/2,-z+1/2
27 y+1/2,-x+1/2,-z+1/2
28 -y+1/2,x+1/2,-z+1/2
29 x+1/2,-y+1/2,z+1/2
30 -x+1/2,y+1/2,z+1/2
31 -y+1/2,-x+1/2,z+1/2
32 y+1/2,x+1/2,z+1/2

loop_
_atom_site_label
_atom_site_type_symbol
_atom_site_fract_x
_atom_site_fract_y
_atom_site_fract_z
_atom_site_adp_type
_atom_site_U_iso_or_equiv
_atom_site_site_symmetry_multiplicity
_atom_site_occupancy
_atom_site_calc_flag
_atom_site_refinement_flags
_atom_site_disorder_assembly
_atom_site_disorder_group
Xe1 Xe 0.5 0.5 0.5 Uani 0.0186(9) 2 1 d . . .
F1 F 0.5 0.5 0.7866(11) Uani 0.0165(18) 4 1 d . . .

loop_
_atom_site_aniso_label
_atom_site_aniso_type_symbol
_atom_site_aniso_U_11
_atom_site_aniso_U_22
_atom_site_aniso_U_33
_atom_site_aniso_U_12
_atom_site_aniso_U_13
_atom_site_aniso_U_23
Xe1 Xe 0.0202(16) 0.0202(16) 0.0155(15) 0 0 0
F1 F 0.018(3) 0.018(3) 0.013(4) 0 0 0

loop_
_atom_type_symbol
_atom_type_scat_source
F International_Tables_Vol_C
Xe International_Tables_Vol_C

loop_
_geom_angle_atom_site_label_1
_geom_angle_atom_site_label_2
_geom_angle_atom_site_label_3
_geom_angle_site_symmetry_1
_geom_angle_site_symmetry_2
_geom_angle_site_symmetry_3
_geom_angle
_geom_angle_publ_flag
Xe1 Xe1 Xe1 1_455 . 1_545 90 ?
Xe1 Xe1 Xe1 1_455 . 1_565 90 ?
Xe1 Xe1 Xe1 1_455 . 1_655 180 ?
Xe1 Xe1 F1 1_455 . . 90 ?
Xe1 Xe1 F1 1_455 . 5_656 90 ?
Xe1 Xe1 Xe1 1_545 . 1_565 180 ?
Xe1 Xe1 Xe1 1_545 . 1_655 90 ?
Xe1 Xe1 F1 1_545 . . 90 ?
Xe1 Xe1 F1 1_545 . 5_656 90 ?
Xe1 Xe1 Xe1 1_565 . 1_655 90 ?
Xe1 Xe1 F1 1_565 . . 90 ?
Xe1 Xe1 F1 1_565 . 5_656 90 ?
Xe1 Xe1 F1 1_655 . . 90 ?
Xe1 Xe1 F1 1_655 . 5_656 90 ?
F1 Xe1 F1 . . 5_656 180 ?

loop_
_geom_bond_atom_site_label_1
_geom_bond_atom_site_label_2
_geom_bond_site_symmetry_1
_geom_bond_site_symmetry_2
_geom_bond_distance
_geom_bond_publ_flag
Xe1 Xe1 . 1_455 4.225(2) ?
Xe1 Xe1 . 1_545 4.225(2) ?
Xe1 Xe1 . 1_565 4.225(2) ?
Xe1 Xe1 . 1_655 4.225(2) ?
Xe1 F1 . . 1.992(8) ?
Xe1 F1 . 5_656 1.992(8) ?
